data_7708482
loop_
_publ_author_name
'Li, Yongfei'
'Sun, Xiao'
'Chen, Peiqiong'
'Liu, Hou-Ting'
'Li, Jing'
'Liu, Dan'
'Li, Dacheng'
'Dou, Jianmin'
'Tian, Haiquan'

_publ_section_title
;
 Modulating the relaxation dynamics of the Na2Mn3 system via an auxiliary
 anion change
;
_journal_name_full 'Dalton Transactions'
_journal_paper_doi 10.1039/D1DT01237A
_journal_year 2021
_chemical_formula_sum 'C41.5 H34.5 Mn3 N16.5 Na2 O12.5'
_chemical_formula_weight 1175.15
_space_group_crystal_system triclinic
_space_group_IT_number 2
_space_group_name_Hall '-P 1'
_space_group_name_H-M_alt 'P -1'
_atom_sites_solution_hydrogens geom
_audit_creation_method SHELXL-2018/3
_audit_update_record
;
2021-08-06 deposited with the CCDC.	2021-09-03 downloaded from the CCDC.
;
_cell_angle_alpha 113.084(4)
_cell_angle_beta 94.696(3)
_cell_angle_gamma 96.905(3)
_cell_formula_units_Z 2
_cell_length_a 12.0857(4)
_cell_length_b 16.1733(6)
_cell_length_c 17.0208(8)
_cell_measurement_reflns_used 6179
_cell_measurement_temperature 142(9)
_cell_measurement_theta_max 70.2560
_cell_measurement_theta_min 3.6990
_cell_volume 3007.9(2)
_computing_cell_refinement 'CrysAlisPro 1.171.40.53 (Rigaku OD, 2019)'
_computing_data_collection 'CrysAlisPro 1.171.40.53 (Rigaku OD, 2019)'
_computing_data_reduction 'CrysAlisPro 1.171.40.53 (Rigaku OD, 2019)'
_computing_structure_refinement 'SHELXL-2018/3 (Sheldrick, 2018)'
_computing_structure_solution 'SHELXL-2018/3 (Sheldrick, 2018)'
_diffrn_ambient_temperature 142(9)
_diffrn_measured_fraction_theta_full 0.999
_diffrn_measured_fraction_theta_max 0.999
_diffrn_measurement_device_type 'Xcalibur, Eos, Gemini'
_diffrn_radiation_type CuK\a
_diffrn_radiation_wavelength 1.54184
_diffrn_reflns_av_R_equivalents 0.0319
_diffrn_reflns_av_unetI/netI 0.0463
_diffrn_reflns_Laue_measured_fraction_full 0.999
_diffrn_reflns_Laue_measured_fraction_max 0.999
_diffrn_reflns_limit_h_max 14
_diffrn_reflns_limit_h_min -9
_diffrn_reflns_limit_k_max 19
_diffrn_reflns_limit_k_min -19
_diffrn_reflns_limit_l_max 20
_diffrn_reflns_limit_l_min -20
_diffrn_reflns_number 20357
_diffrn_reflns_point_group_measured_fraction_full 0.999
_diffrn_reflns_point_group_measured_fraction_max 0.999
_diffrn_reflns_theta_full 67.249
_diffrn_reflns_theta_max 67.249
_diffrn_reflns_theta_min 2.851
_diffrn_source 'fine-focus sealed X-ray tube'
_exptl_absorpt_coefficient_mu 5.751
_exptl_absorpt_correction_T_max 1.00000
_exptl_absorpt_correction_T_min 0.61717
_exptl_absorpt_correction_type multi-scan
_exptl_absorpt_process_details SADABS
_exptl_crystal_colour BLACK
_exptl_crystal_density_diffrn 1.297
_exptl_crystal_description block
_exptl_crystal_F_000 1192
_exptl_crystal_size_max 0.090
_exptl_crystal_size_mid 0.080
_exptl_crystal_size_min 0.080
_refine_diff_density_max 0.714
_refine_diff_density_min -0.408
_refine_diff_density_rms 0.058
_refine_ls_extinction_method none
_refine_ls_goodness_of_fit_ref 0.691
_refine_ls_hydrogen_treatment constr
_refine_ls_matrix_type full
_refine_ls_number_parameters 708
_refine_ls_number_reflns 10778
_refine_ls_number_restraints 2671
_refine_ls_restrained_S_all 0.641
_refine_ls_R_factor_all 0.0610
_refine_ls_R_factor_gt 0.0435
_refine_ls_shift/su_max 0.000
_refine_ls_shift/su_mean 0.000
_refine_ls_structure_factor_coef Fsqd
_refine_ls_weighting_details 'w=1/[\s^2^(Fo^2^)+(0.2000P)^2^] where P=(Fo^2^+2Fc^2^)/3'
_refine_ls_weighting_scheme calc
_refine_ls_wR_factor_gt 0.1447
_refine_ls_wR_factor_ref 0.1747
_reflns_Friedel_coverage 0.000
_reflns_number_gt 8281
_reflns_number_total 10778
_reflns_threshold_expression 'I > 2\s(I)'
_cod_data_source_file d1dt01237a2.cif
_cod_data_source_block 1
_cod_original_formula_sum 'C41.50 H34.50 Mn3 N16.50 Na2 O12.50'
_cod_database_code 7708482
_shelx_shelxl_version_number 2018/3
_shelx_space_group_comment
;
The symmetry employed for this shelxl refinement is uniquely defined
by the following loop, which should always be used as a source of
symmetry information in preference to the above space-group names.
They are only intended as comments.
;
_shelx_estimated_absorpt_t_min 0.626
_shelx_estimated_absorpt_t_max 0.656

loop_
_space_group_symop_operation_xyz
'x, y, z'
'-x, -y, -z'

loop_
_atom_site_label
_atom_site_type_symbol
_atom_site_fract_x
_atom_site_fract_y
_atom_site_fract_z
_atom_site_U_iso_or_equiv
_atom_site_adp_type
_atom_site_occupancy
_atom_site_site_symmetry_order
_atom_site_calc_flag
_atom_site_refinement_flags_posn
_atom_site_refinement_flags_adp
_atom_site_refinement_flags_occupancy
_atom_site_disorder_assembly
_atom_site_disorder_group
Mn1 Mn 0.36072(4) 0.38594(3) 0.09695(3) 0.02822(15) Uani 1 1 d . U . . .
Mn2 Mn 0.08156(4) 0.30891(3) 0.08378(3) 0.02802(14) Uani 1 1 d . U . . .
Mn3 Mn 0.27356(4) 0.25159(3) 0.17961(3) 0.02906(15) Uani 1 1 d . U . . .
Na1 Na 0.22260(11) 0.47545(9) 0.27763(8) 0.0374(3) Uani 1 1 d . U . . .
Na2 Na 0.25564(12) 0.14282(9) -0.06554(8) 0.0383(3) Uani 1 1 d . U . . .
O1 O 0.08978(19) 0.20830(16) -0.02348(14) 0.0335(5) Uani 1 1 d . U . . .
O2 O 0.04928(19) 0.39579(16) 0.18853(15) 0.0343(5) Uani 1 1 d . U . . .
O3 O 0.0524(2) 0.5273(2) 0.33952(17) 0.0505(7) Uani 1 1 d . U . . .
O4 O 0.38249(18) 0.28064(15) -0.00292(14) 0.0318(5) Uani 1 1 d . U . . .
O5 O 0.36360(19) 0.49682(15) 0.19368(15) 0.0360(5) Uani 1 1 d . U . . .
O6 O 0.3118(2) 0.63755(18) 0.31885(18) 0.0508(7) Uani 1 1 d . U . . .
O7 O 0.27987(19) 0.14650(15) 0.07528(14) 0.0327(5) Uani 1 1 d . U . . .
O8 O 0.2714(2) 0.34172(16) 0.29104(14) 0.0363(5) Uani 1 1 d . U . . .
O9 O 0.3056(2) 0.49889(18) 0.42239(16) 0.0490(6) Uani 1 1 d . U . . .
O10 O 0.23461(17) 0.32791(14) 0.12505(14) 0.0286(4) Uani 1 1 d . U . . .
O11 O 0.08981(19) 0.40590(17) 0.02811(16) 0.0400(5) Uani 1 1 d . U . . .
O12 O 0.26875(19) 0.42634(17) 0.00952(17) 0.0399(5) Uani 1 1 d . U . . .
C1 C 0.0789(5) 0.0109(4) -0.2591(3) 0.0872(18) Uani 1 1 d . U . . .
H1 H 0.145228 -0.007435 -0.278613 0.105 Uiso 1 1 calc R U . . .
C2 C -0.0224(5) -0.0288(5) -0.3132(4) 0.105(2) Uani 1 1 d . U . . .
H2 H -0.022015 -0.073304 -0.368072 0.126 Uiso 1 1 calc R U . . .
C3 C -0.1151(4) 0.0577(4) -0.2106(3) 0.0776(16) Uani 1 1 d . U . . .
H3 H -0.181497 0.075537 -0.190875 0.093 Uiso 1 1 calc R U . . .
C4 C -0.0134(3) 0.0982(3) -0.1562(2) 0.0484(9) Uani 1 1 d . U . . .
C5 C -0.0101(3) 0.1719(2) -0.0696(2) 0.0394(8) Uani 1 1 d . U . . .
C6 C -0.1628(3) 0.3017(2) 0.0734(2) 0.0351(7) Uani 1 1 d . U . . .
H6 H -0.234821 0.276129 0.043331 0.042 Uiso 1 1 calc R U . . .
C7 C -0.1530(3) 0.3762(2) 0.1564(2) 0.0340(7) Uani 1 1 d . U . . .
C8 C -0.2532(3) 0.4072(3) 0.1835(2) 0.0390(8) Uani 1 1 d . U . . .
H8 H -0.321728 0.377261 0.149144 0.047 Uiso 1 1 calc R U . . .
C9 C -0.2512(3) 0.4801(3) 0.2591(3) 0.0464(9) Uani 1 1 d . U . . .
H9 H -0.317568 0.501710 0.274754 0.056 Uiso 1 1 calc R U . . .
C10 C -0.1495(3) 0.5227(3) 0.3134(3) 0.0480(9) Uani 1 1 d . U . . .
H10 H -0.148157 0.571801 0.365728 0.058 Uiso 1 1 calc R U . . .
C11 C -0.0506(3) 0.4914(3) 0.2890(2) 0.0423(8) Uani 1 1 d . U . . .
C12 C -0.0506(3) 0.4189(2) 0.2089(2) 0.0339(7) Uani 1 1 d . U . . .
C13 C 0.0502(4) 0.5840(4) 0.4289(3) 0.0695(14) Uani 1 1 d . U . . .
H13A H 0.024250 0.639260 0.433503 0.104 Uiso 1 1 calc R U . . .
H13B H 0.124666 0.598330 0.460264 0.104 Uiso 1 1 calc R U . . .
H13C H 0.000309 0.552050 0.452665 0.104 Uiso 1 1 calc R U . . .
C14 C 0.4532(4) 0.0833(3) -0.2193(3) 0.0558(10) Uani 1 1 d . U . . .
H14 H 0.401326 0.030481 -0.250369 0.067 Uiso 1 1 calc R U . . .
C15 C 0.5568(5) 0.0926(3) -0.2474(3) 0.0625(12) Uani 1 1 d . U . . .
H15 H 0.571900 0.045992 -0.296534 0.075 Uiso 1 1 calc R U . . .
C16 C 0.6076(4) 0.2306(3) -0.1367(2) 0.0490(9) Uani 1 1 d . U . . .
H16 H 0.659858 0.283195 -0.105789 0.059 Uiso 1 1 calc R U . . .
C17 C 0.5040(3) 0.2219(3) -0.1086(2) 0.0406(8) Uani 1 1 d . U . . .
C18 C 0.4756(3) 0.2960(2) -0.0316(2) 0.0327(7) Uani 1 1 d . U . . .
C19 C 0.5622(3) 0.5155(2) 0.1104(2) 0.0352(7) Uani 1 1 d . U . . .
H19 H 0.627222 0.528611 0.088892 0.042 Uiso 1 1 calc R U . . .
C20 C 0.5334(3) 0.5859(2) 0.1836(2) 0.0343(7) Uani 1 1 d . U . . .
C21 C 0.6073(3) 0.6704(2) 0.2198(3) 0.0439(8) Uani 1 1 d . U . . .
H21 H 0.671936 0.677863 0.195526 0.053 Uiso 1 1 calc R U . . .
C22 C 0.5847(3) 0.7416(3) 0.2902(3) 0.0480(9) Uani 1 1 d . U . . .
H22 H 0.635496 0.795959 0.314723 0.058 Uiso 1 1 calc R U . . .
C23 C 0.4865(4) 0.7324(3) 0.3247(2) 0.0467(9) Uani 1 1 d . U . . .
H23 H 0.470556 0.781269 0.371636 0.056 Uiso 1 1 calc R U . . .
C24 C 0.4118(3) 0.6509(2) 0.2898(2) 0.0404(8) Uani 1 1 d . U . . .
C25 C 0.4351(3) 0.5749(2) 0.2206(2) 0.0360(7) Uani 1 1 d . U . . .
C26 C 0.2720(5) 0.7194(3) 0.3734(4) 0.0832(17) Uani 1 1 d . U . . .
H26A H 0.323277 0.750157 0.426075 0.125 Uiso 1 1 calc R U . . .
H26B H 0.198729 0.703142 0.386177 0.125 Uiso 1 1 calc R U . . .
H26C H 0.267664 0.759006 0.343840 0.125 Uiso 1 1 calc R U . . .
C27 C 0.3319(4) -0.0759(3) -0.1254(3) 0.0506(9) Uani 1 1 d . U . . .
H27 H 0.318613 -0.079349 -0.181281 0.061 Uiso 1 1 calc R U . . .
C28 C 0.3727(4) -0.1468(3) -0.1130(3) 0.0486(9) Uani 1 1 d . U . . .
H28 H 0.387179 -0.195811 -0.160442 0.058 Uiso 1 1 calc R U . . .
C29 C 0.3704(3) -0.0741(2) 0.0300(3) 0.0448(8) Uani 1 1 d . U . . .
H29 H 0.382128 -0.071192 0.085739 0.054 Uiso 1 1 calc R U . . .
C30 C 0.3313(3) -0.0018(2) 0.0178(2) 0.0367(7) Uani 1 1 d . U . . .
C31 C 0.3122(3) 0.0797(2) 0.0917(2) 0.0335(7) Uani 1 1 d . U . . .
C32 C 0.3261(3) 0.1778(3) 0.3092(2) 0.0442(8) Uani 1 1 d . U . . .
H32 H 0.338905 0.128479 0.321831 0.053 Uiso 1 1 calc R U . . .
C33 C 0.3213(3) 0.2626(3) 0.3800(2) 0.0459(8) Uani 1 1 d . U . . .
C34 C 0.3455(4) 0.2682(3) 0.4646(3) 0.0595(11) Uani 1 1 d . U . . .
H34 H 0.356363 0.216096 0.473061 0.071 Uiso 1 1 calc R U . . .
C35 C 0.3531(4) 0.3495(3) 0.5346(3) 0.0632(12) Uani 1 1 d . U . . .
H35 H 0.367236 0.351941 0.590060 0.076 Uiso 1 1 calc R U . . .
C36 C 0.3397(4) 0.4282(3) 0.5227(2) 0.0549(10) Uani 1 1 d . U . . .
H36 H 0.346488 0.483492 0.570253 0.066 Uiso 1 1 calc R U . . .
C37 C 0.3163(3) 0.4243(3) 0.4403(2) 0.0442(8) Uani 1 1 d . U . . .
C38 C 0.3013(3) 0.3405(3) 0.3676(2) 0.0384(7) Uani 1 1 d . U . . .
C39 C 0.3512(5) 0.5861(3) 0.4903(3) 0.0668(13) Uani 1 1 d . U . . .
H39A H 0.308317 0.597341 0.537397 0.100 Uiso 1 1 calc R U . . .
H39B H 0.347740 0.632802 0.469047 0.100 Uiso 1 1 calc R U . . .
H39C H 0.428197 0.586572 0.509826 0.100 Uiso 1 1 calc R U . . .
C40 C 0.1485(5) 0.4965(5) -0.0464(5) 0.095(2) Uani 1 1 d . U . . .
H40A H 0.214863 0.540310 -0.036708 0.142 Uiso 1 1 calc R U . . .
H40B H 0.087379 0.527808 -0.025278 0.142 Uiso 1 1 calc R U . . .
H40C H 0.129237 0.459487 -0.107045 0.142 Uiso 1 1 calc R U . . .
C41 C 0.1706(3) 0.4371(3) 0.0005(3) 0.0413(8) Uani 1 1 d . U . . .
O13 O 0.0771(16) 0.2029(9) 0.1518(9) 0.030(2) Uani 0.5 1 d D U P A 1
C42 C 0.0212(16) 0.1104(9) 0.1059(11) 0.059(4) Uani 0.5 1 d D U P A 1
H42A H 0.063761 0.078229 0.061697 0.089 Uiso 0.5 1 calc R U P A 1
H42B H -0.052689 0.109764 0.079987 0.089 Uiso 0.5 1 calc R U P A 1
H42C H 0.015096 0.081326 0.145220 0.089 Uiso 0.5 1 calc R U P A 1
N16 N 0.0387(12) 0.1335(10) 0.1249(8) 0.052(2) Uani 0.5 1 d . U P A 2
N17 N 0.085(2) 0.2159(13) 0.1658(12) 0.037(3) Uani 0.5 1 d . U P A 2
N18 N -0.0024(10) 0.0529(7) 0.0737(8) 0.098(3) Uani 0.5 1 d . U P A 2
N1 N 0.0833(3) 0.0741(3) -0.1806(2) 0.0560(9) Uani 1 1 d . U . . .
N2 N -0.1197(4) -0.0053(4) -0.2893(3) 0.1049(19) Uani 1 1 d . U . . .
N3 N -0.1036(2) 0.1961(2) -0.04430(18) 0.0382(6) Uani 1 1 d . U . . .
N4 N -0.0796(2) 0.26772(19) 0.03759(17) 0.0317(6) Uani 1 1 d . U . . .
N5 N 0.4253(3) 0.1474(2) -0.14925(19) 0.0436(7) Uani 1 1 d . U . . .
N6 N 0.6350(3) 0.1662(3) -0.2063(2) 0.0581(9) Uani 1 1 d . U . . .
N7 N 0.5464(2) 0.3728(2) 0.00131(18) 0.0360(6) Uani 1 1 d . U . . .
N8 N 0.5035(2) 0.43385(19) 0.07148(17) 0.0312(6) Uani 1 1 d . U . . .
N9 N 0.3111(3) -0.0030(2) -0.0609(2) 0.0423(7) Uani 1 1 d . U . . .
N10 N 0.3918(3) -0.1468(2) -0.0344(2) 0.0521(8) Uani 1 1 d . U . . .
N11 N 0.3304(3) 0.0809(2) 0.16884(19) 0.0396(7) Uani 1 1 d . U . . .
N12 N 0.3139(2) 0.1658(2) 0.22919(18) 0.0361(6) Uani 1 1 d . U . . .
N13 N 0.4494(2) 0.3151(2) 0.17784(18) 0.0351(6) Uani 1 1 d . U . . .
N14 N 0.5082(3) 0.3374(2) 0.2445(2) 0.0447(7) Uani 1 1 d . U . . .
N15 N 0.5663(3) 0.3546(3) 0.3079(3) 0.0761(13) Uani 1 1 d . U . . .

loop_
_atom_site_aniso_label
_atom_site_aniso_U_11
_atom_site_aniso_U_22
_atom_site_aniso_U_33
_atom_site_aniso_U_23
_atom_site_aniso_U_13
_atom_site_aniso_U_12
Mn1 0.0258(3) 0.0300(3) 0.0302(3) 0.0111(2) 0.0082(2) 0.0105(2)
Mn2 0.0259(3) 0.0320(3) 0.0277(3) 0.0120(2) 0.00562(19) 0.0102(2)
Mn3 0.0352(3) 0.0296(3) 0.0251(3) 0.0116(2) 0.0051(2) 0.0132(2)
Na1 0.0380(7) 0.0389(7) 0.0323(7) 0.0086(6) 0.0096(5) 0.0131(6)
Na2 0.0486(8) 0.0339(7) 0.0340(7) 0.0125(6) 0.0086(6) 0.0159(6)
O1 0.0331(11) 0.0366(12) 0.0282(11) 0.0095(9) 0.0056(9) 0.0087(9)
O2 0.0314(11) 0.0380(12) 0.0333(11) 0.0106(10) 0.0098(9) 0.0154(9)
O3 0.0417(14) 0.0581(16) 0.0384(13) 0.0022(12) 0.0098(11) 0.0177(12)
O4 0.0343(11) 0.0340(11) 0.0287(11) 0.0112(9) 0.0106(9) 0.0134(9)
O5 0.0341(11) 0.0315(12) 0.0375(12) 0.0069(10) 0.0112(9) 0.0089(9)
O6 0.0615(16) 0.0380(14) 0.0493(15) 0.0082(12) 0.0214(13) 0.0194(12)
O7 0.0418(12) 0.0300(11) 0.0287(11) 0.0113(9) 0.0059(9) 0.0156(9)
O8 0.0448(13) 0.0405(12) 0.0255(11) 0.0114(9) 0.0080(9) 0.0195(10)
O9 0.0649(17) 0.0441(14) 0.0322(13) 0.0063(11) 0.0058(12) 0.0208(13)
O10 0.0280(10) 0.0312(11) 0.0311(11) 0.0145(9) 0.0076(8) 0.0125(8)
O11 0.0350(12) 0.0486(14) 0.0518(14) 0.0334(12) 0.0103(10) 0.0150(10)
O12 0.0312(12) 0.0486(14) 0.0558(14) 0.0330(12) 0.0158(10) 0.0167(10)
C1 0.066(3) 0.087(3) 0.062(3) -0.018(3) 0.011(2) 0.009(3)
C2 0.071(3) 0.107(4) 0.068(3) -0.035(3) 0.010(3) 0.005(3)
C3 0.054(2) 0.082(3) 0.055(3) -0.015(2) 0.009(2) 0.002(2)
C4 0.045(2) 0.049(2) 0.0393(19) 0.0055(16) 0.0085(16) 0.0066(17)
C5 0.0443(19) 0.0378(17) 0.0334(16) 0.0129(14) 0.0045(14) 0.0025(15)
C6 0.0300(15) 0.0437(18) 0.0394(17) 0.0242(15) 0.0072(13) 0.0076(13)
C7 0.0344(16) 0.0418(18) 0.0364(16) 0.0228(14) 0.0116(13) 0.0169(14)
C8 0.0304(16) 0.050(2) 0.0452(19) 0.0249(16) 0.0113(14) 0.0143(15)
C9 0.0408(19) 0.061(2) 0.050(2) 0.0274(18) 0.0201(16) 0.0277(17)
C10 0.046(2) 0.053(2) 0.047(2) 0.0155(17) 0.0173(17) 0.0253(17)
C11 0.0408(18) 0.048(2) 0.0418(19) 0.0176(16) 0.0127(15) 0.0170(16)
C12 0.0369(16) 0.0376(17) 0.0365(16) 0.0203(14) 0.0131(13) 0.0175(13)
C13 0.060(3) 0.086(3) 0.042(2) 0.000(2) 0.013(2) 0.020(2)
C14 0.087(3) 0.047(2) 0.041(2) 0.0169(17) 0.022(2) 0.032(2)
C15 0.094(3) 0.066(3) 0.041(2) 0.022(2) 0.030(2) 0.050(3)
C16 0.056(2) 0.066(2) 0.0381(19) 0.0252(18) 0.0189(16) 0.0362(19)
C17 0.051(2) 0.049(2) 0.0330(17) 0.0218(15) 0.0126(15) 0.0290(17)
C18 0.0354(16) 0.0415(18) 0.0291(15) 0.0175(14) 0.0085(13) 0.0212(14)
C19 0.0247(15) 0.0431(18) 0.0460(18) 0.0245(15) 0.0072(13) 0.0120(13)
C20 0.0292(15) 0.0386(17) 0.0389(17) 0.0189(14) 0.0023(13) 0.0099(13)
C21 0.0411(19) 0.0381(19) 0.054(2) 0.0224(17) -0.0010(16) 0.0037(15)
C22 0.050(2) 0.0386(19) 0.051(2) 0.0169(17) -0.0044(17) 0.0035(16)
C23 0.065(2) 0.0340(18) 0.0389(19) 0.0125(15) -0.0001(17) 0.0131(17)
C24 0.0458(19) 0.0388(18) 0.0394(18) 0.0169(15) 0.0076(15) 0.0127(15)
C25 0.0380(17) 0.0357(17) 0.0380(17) 0.0171(14) 0.0044(14) 0.0130(14)
C26 0.085(4) 0.049(3) 0.100(4) 0.004(3) 0.037(3) 0.027(3)
C27 0.073(3) 0.0376(19) 0.042(2) 0.0126(16) 0.0146(18) 0.0186(18)
C28 0.062(2) 0.0317(18) 0.048(2) 0.0073(16) 0.0187(18) 0.0170(17)
C29 0.056(2) 0.0360(18) 0.049(2) 0.0199(16) 0.0126(17) 0.0192(16)
C30 0.0411(18) 0.0330(17) 0.0378(17) 0.0151(14) 0.0041(14) 0.0116(14)
C31 0.0352(16) 0.0339(16) 0.0352(16) 0.0153(13) 0.0077(13) 0.0139(13)
C32 0.057(2) 0.049(2) 0.0382(18) 0.0246(16) 0.0115(16) 0.0230(17)
C33 0.055(2) 0.055(2) 0.0336(17) 0.0201(16) 0.0104(15) 0.0217(17)
C34 0.083(3) 0.064(3) 0.040(2) 0.0252(19) 0.011(2) 0.030(2)
C35 0.090(3) 0.073(3) 0.0323(19) 0.0221(19) 0.008(2) 0.031(2)
C36 0.070(3) 0.064(3) 0.0302(18) 0.0133(17) 0.0091(17) 0.029(2)
C37 0.051(2) 0.050(2) 0.0326(17) 0.0124(15) 0.0110(15) 0.0236(17)
C38 0.0413(18) 0.0479(19) 0.0284(16) 0.0145(14) 0.0091(13) 0.0177(15)
C39 0.088(3) 0.049(2) 0.046(2) 0.004(2) -0.003(2) 0.010(2)
C40 0.063(3) 0.150(6) 0.147(5) 0.124(5) 0.046(3) 0.056(3)
C41 0.0332(17) 0.053(2) 0.056(2) 0.0361(18) 0.0170(15) 0.0186(15)
O13 0.037(4) 0.022(4) 0.029(4) 0.006(3) 0.004(3) 0.006(3)
C42 0.066(8) 0.043(8) 0.050(7) 0.001(5) -0.006(5) 0.010(6)
N16 0.050(4) 0.049(5) 0.048(5) 0.015(4) -0.012(4) 0.005(4)
N17 0.038(4) 0.033(4) 0.036(5) 0.011(3) 0.005(4) 0.007(4)
N18 0.111(7) 0.038(4) 0.113(7) 0.016(5) -0.028(6) -0.021(5)
N1 0.0529(19) 0.055(2) 0.0422(17) -0.0003(15) 0.0093(15) 0.0097(16)
N2 0.070(3) 0.109(4) 0.066(3) -0.031(3) 0.002(2) -0.004(3)
N3 0.0349(14) 0.0435(16) 0.0312(14) 0.0094(12) 0.0080(11) 0.0066(12)
N4 0.0294(13) 0.0372(14) 0.0317(13) 0.0167(11) 0.0040(11) 0.0082(11)
N5 0.0652(19) 0.0392(16) 0.0324(15) 0.0151(13) 0.0169(14) 0.0226(15)
N6 0.068(2) 0.081(3) 0.0429(18) 0.0300(18) 0.0272(17) 0.046(2)
N7 0.0341(14) 0.0425(16) 0.0359(14) 0.0152(12) 0.0123(11) 0.0204(12)
N8 0.0260(12) 0.0362(14) 0.0350(14) 0.0152(11) 0.0075(11) 0.0133(11)
N9 0.0539(18) 0.0339(15) 0.0374(15) 0.0104(13) 0.0080(13) 0.0141(13)
N10 0.066(2) 0.0397(17) 0.0529(19) 0.0156(15) 0.0157(16) 0.0251(16)
N11 0.0535(17) 0.0342(15) 0.0350(15) 0.0150(12) 0.0050(13) 0.0194(13)
N12 0.0433(15) 0.0373(15) 0.0325(14) 0.0158(12) 0.0058(12) 0.0175(12)
N13 0.0307(13) 0.0396(15) 0.0347(14) 0.0127(12) 0.0044(12) 0.0130(11)
N14 0.0347(15) 0.0559(19) 0.0387(17) 0.0153(14) 0.0040(13) 0.0046(13)
N15 0.056(2) 0.114(4) 0.047(2) 0.030(2) -0.0094(18) -0.010(2)

loop_
_atom_type_symbol
_atom_type_description
_atom_type_scat_dispersion_real
_atom_type_scat_dispersion_imag
_atom_type_scat_source
C C 0.0181 0.0091 'International Tables Vol C Tables 4.2.6.8 and 6.1.1.4'
H H 0.0000 0.0000 'International Tables Vol C Tables 4.2.6.8 and 6.1.1.4'
O O 0.0492 0.0322 'International Tables Vol C Tables 4.2.6.8 and 6.1.1.4'
N N 0.0311 0.0180 'International Tables Vol C Tables 4.2.6.8 and 6.1.1.4'
Na Na 0.1353 0.1239 'International Tables Vol C Tables 4.2.6.8 and 6.1.1.4'
Mn Mn -0.5299 2.8052 'International Tables Vol C Tables 4.2.6.8 and 6.1.1.4'

loop_
_geom_angle_atom_site_label_1
_geom_angle_atom_site_label_2
_geom_angle_atom_site_label_3
_geom_angle
_geom_angle_site_symmetry_1
_geom_angle_site_symmetry_3
_geom_angle_publ_flag
O10 Mn1 O5 92.29(10) . . ?
O10 Mn1 O4 96.69(9) . . ?
O5 Mn1 O4 170.66(10) . . ?
O10 Mn1 N8 171.75(10) . . ?
O5 Mn1 N8 91.02(11) . . ?
O4 Mn1 N8 79.75(10) . . ?
O10 Mn1 O12 96.41(9) . . ?
O5 Mn1 O12 94.28(10) . . ?
O4 Mn1 O12 87.29(10) . . ?
N8 Mn1 O12 90.88(10) . . ?
O10 Mn1 N13 78.90(9) . . ?
O5 Mn1 N13 94.51(10) . . ?
O4 Mn1 N13 84.73(9) . . ?
N8 Mn1 N13 93.31(10) . . ?
O12 Mn1 N13 170.18(10) . . ?
O10 Mn2 O2 93.00(10) . . ?
O10 Mn2 O1 94.80(9) . . ?
O2 Mn2 O1 170.08(10) . . ?
O10 Mn2 N4 170.47(11) . . ?
O2 Mn2 N4 91.87(11) . . ?
O1 Mn2 N4 79.56(10) . . ?
O10 Mn2 O11 97.70(9) . . ?
O2 Mn2 O11 91.24(10) . . ?
O1 Mn2 O11 93.79(10) . . ?
N4 Mn2 O11 90.37(10) . . ?
O10 Mn2 O13 80.7(4) . . ?
O2 Mn2 O13 87.4(3) . . ?
O1 Mn2 O13 87.8(3) . . ?
N4 Mn2 O13 91.4(4) . . ?
O11 Mn2 O13 177.8(3) . . ?
O10 Mn2 N17 77.6(6) . . ?
O2 Mn2 N17 82.5(5) . . ?
O1 Mn2 N17 93.2(4) . . ?
N4 Mn2 N17 94.9(5) . . ?
O11 Mn2 N17 171.9(3) . . ?
O8 Mn3 O10 92.88(10) . . ?
O8 Mn3 O7 170.56(10) . . ?
O10 Mn3 O7 96.52(9) . . ?
O8 Mn3 N12 90.75(11) . . ?
O10 Mn3 N12 176.37(11) . . ?
O7 Mn3 N12 79.86(10) . . ?
O8 Mn3 N17 88.8(4) . . ?
O10 Mn3 N17 81.8(7) . . ?
O7 Mn3 N17 91.6(4) . . ?
N12 Mn3 N17 98.1(7) . . ?
O8 Mn3 N13 90.84(11) . . ?
O10 Mn3 N13 82.09(9) . . ?
O7 Mn3 N13 91.33(10) . . ?
N12 Mn3 N13 98.04(11) . . ?
N17 Mn3 N13 163.9(7) . . ?
O8 Mn3 O13 94.5(3) . . ?
O10 Mn3 O13 81.8(5) . . ?
O7 Mn3 O13 86.0(3) . . ?
N12 Mn3 O13 97.7(5) . . ?
N13 Mn3 O13 163.3(5) . . ?
O2 Na1 O5 111.13(9) . . ?
O2 Na1 O8 93.08(9) . . ?
O5 Na1 O8 98.60(9) . . ?
O2 Na1 O9 134.24(11) . . ?
O5 Na1 O9 111.55(10) . . ?
O8 Na1 O9 64.95(9) . . ?
O2 Na1 O3 65.05(9) . . ?
O5 Na1 O3 145.43(11) . . ?
O8 Na1 O3 115.71(11) . . ?
O9 Na1 O3 88.06(10) . . ?
O2 Na1 O6 128.47(11) . . ?
O5 Na1 O6 64.68(9) . . ?
O8 Na1 O6 138.11(11) . . ?
O9 Na1 O6 85.08(10) . . ?
O3 Na1 O6 90.27(10) . . ?
O2 Na1 O10 63.29(7) . . ?
O5 Na1 O10 63.08(7) . . ?
O8 Na1 O10 63.34(7) . . ?
O9 Na1 O10 125.98(9) . . ?
O3 Na1 O10 128.12(9) . . ?
O6 Na1 O10 126.11(9) . . ?
O4 Na2 O7 83.79(9) . . ?
O4 Na2 O1 96.00(9) . . ?
O7 Na2 O1 84.64(9) . . ?
O4 Na2 N1 137.34(12) . . ?
O7 Na2 N1 128.75(12) . . ?
O1 Na2 N1 65.73(10) . . ?
O4 Na2 N9 120.48(11) . . ?
O7 Na2 N9 66.57(9) . . ?
O1 Na2 N9 128.51(11) . . ?
N1 Na2 N9 99.63(12) . . ?
O4 Na2 N5 66.43(9) . . ?
O7 Na2 N5 121.66(10) . . ?
O1 Na2 N5 144.16(10) . . ?
N1 Na2 N5 105.32(12) . . ?
N9 Na2 N5 86.49(11) . . ?
C5 O1 Mn2 111.9(2) . . ?
C5 O1 Na2 121.9(2) . . ?
Mn2 O1 Na2 125.85(11) . . ?
C12 O2 Mn2 128.3(2) . . ?
C12 O2 Na1 123.0(2) . . ?
Mn2 O2 Na1 108.26(10) . . ?
C11 O3 C13 115.9(3) . . ?
C11 O3 Na1 118.8(2) . . ?
C13 O3 Na1 124.8(2) . . ?
C18 O4 Mn1 111.7(2) . . ?
C18 O4 Na2 123.9(2) . . ?
Mn1 O4 Na2 124.40(11) . . ?
C25 O5 Mn1 129.5(2) . . ?
C25 O5 Na1 121.1(2) . . ?
Mn1 O5 Na1 109.17(11) . . ?
C24 O6 C26 115.9(3) . . ?
C24 O6 Na1 116.7(2) . . ?
C26 O6 Na1 127.4(3) . . ?
C31 O7 Mn3 112.0(2) . . ?
C31 O7 Na2 122.8(2) . . ?
Mn3 O7 Na2 124.78(11) . . ?
C38 O8 Mn3 129.0(2) . . ?
C38 O8 Na1 121.9(2) . . ?
Mn3 O8 Na1 108.77(10) . . ?
C37 O9 C39 116.1(3) . . ?
C37 O9 Na1 119.1(2) . . ?
C39 O9 Na1 124.7(3) . . ?
Mn2 O10 Mn1 130.53(12) . . ?
Mn2 O10 Mn3 114.44(11) . . ?
Mn1 O10 Mn3 112.80(10) . . ?
Mn2 O10 Na1 94.51(8) . . ?
Mn1 O10 Na1 95.27(9) . . ?
Mn3 O10 Na1 95.01(9) . . ?
C41 O11 Mn2 129.7(2) . . ?
C41 O12 Mn1 132.4(2) . . ?
N1 C1 C2 121.5(5) . . ?
N1 C1 H1 119.3 . . ?
C2 C1 H1 119.3 . . ?
N2 C2 C1 122.2(5) . . ?
N2 C2 H2 118.9 . . ?
C1 C2 H2 118.9 . . ?
N2 C3 C4 121.9(5) . . ?
N2 C3 H3 119.1 . . ?
C4 C3 H3 119.1 . . ?
N1 C4 C3 121.5(4) . . ?
N1 C4 C5 117.8(3) . . ?
C3 C4 C5 120.7(4) . . ?
N3 C5 O1 124.4(3) . . ?
N3 C5 C4 118.8(3) . . ?
O1 C5 C4 116.8(3) . . ?
N4 C6 C7 125.0(3) . . ?
N4 C6 H6 117.5 . . ?
C7 C6 H6 117.5 . . ?
C12 C7 C8 119.7(3) . . ?
C12 C7 C6 123.3(3) . . ?
C8 C7 C6 117.0(3) . . ?
C9 C8 C7 121.0(3) . . ?
C9 C8 H8 119.5 . . ?
C7 C8 H8 119.5 . . ?
C8 C9 C10 120.0(3) . . ?
C8 C9 H9 120.0 . . ?
C10 C9 H9 120.0 . . ?
C11 C10 C9 119.8(4) . . ?
C11 C10 H10 120.1 . . ?
C9 C10 H10 120.1 . . ?
O3 C11 C10 123.6(3) . . ?
O3 C11 C12 115.5(3) . . ?
C10 C11 C12 120.9(3) . . ?
O2 C12 C7 124.4(3) . . ?
O2 C12 C11 117.1(3) . . ?
C7 C12 C11 118.5(3) . . ?
O3 C13 H13A 109.5 . . ?
O3 C13 H13B 109.5 . . ?
H13A C13 H13B 109.5 . . ?
O3 C13 H13C 109.5 . . ?
H13A C13 H13C 109.5 . . ?
H13B C13 H13C 109.5 . . ?
N5 C14 C15 122.5(5) . . ?
N5 C14 H14 118.8 . . ?
C15 C14 H14 118.8 . . ?
N6 C15 C14 122.0(4) . . ?
N6 C15 H15 119.0 . . ?
C14 C15 H15 119.0 . . ?
N6 C16 C17 122.4(4) . . ?
N6 C16 H16 118.8 . . ?
C17 C16 H16 118.8 . . ?
N5 C17 C16 122.0(3) . . ?
N5 C17 C18 117.2(3) . . ?
C16 C17 C18 120.8(4) . . ?
O4 C18 N7 124.9(3) . . ?
O4 C18 C17 118.2(3) . . ?
N7 C18 C17 116.9(3) . . ?
N8 C19 C20 124.4(3) . . ?
N8 C19 H19 117.8 . . ?
C20 C19 H19 117.8 . . ?
C25 C20 C21 119.4(3) . . ?
C25 C20 C19 123.0(3) . . ?
C21 C20 C19 117.6(3) . . ?
C22 C21 C20 120.8(4) . . ?
C22 C21 H21 119.6 . . ?
C20 C21 H21 119.6 . . ?
C21 C22 C23 120.1(4) . . ?
C21 C22 H22 120.0 . . ?
C23 C22 H22 120.0 . . ?
C24 C23 C22 120.3(4) . . ?
C24 C23 H23 119.9 . . ?
C22 C23 H23 119.9 . . ?
O6 C24 C23 123.6(3) . . ?
O6 C24 C25 115.1(3) . . ?
C23 C24 C25 121.2(4) . . ?
O5 C25 C24 118.3(3) . . ?
O5 C25 C20 123.7(3) . . ?
C24 C25 C20 118.0(3) . . ?
O6 C26 H26A 109.5 . . ?
O6 C26 H26B 109.5 . . ?
H26A C26 H26B 109.5 . . ?
O6 C26 H26C 109.5 . . ?
H26A C26 H26C 109.5 . . ?
H26B C26 H26C 109.5 . . ?
N9 C27 C28 122.8(4) . . ?
N9 C27 H27 118.6 . . ?
C28 C27 H27 118.6 . . ?
N10 C28 C27 121.6(3) . . ?
N10 C28 H28 119.2 . . ?
C27 C28 H28 119.2 . . ?
N10 C29 C30 122.9(4) . . ?
N10 C29 H29 118.5 . . ?
C30 C29 H29 118.5 . . ?
N9 C30 C29 121.1(3) . . ?
N9 C30 C31 117.6(3) . . ?
C29 C30 C31 121.3(3) . . ?
N11 C31 O7 124.4(3) . . ?
N11 C31 C30 118.0(3) . . ?
O7 C31 C30 117.6(3) . . ?
N12 C32 C33 124.1(3) . . ?
N12 C32 H32 117.9 . . ?
C33 C32 H32 117.9 . . ?
C38 C33 C34 119.6(4) . . ?
C38 C33 C32 122.2(3) . . ?
C34 C33 C32 118.1(4) . . ?
C35 C34 C33 120.7(4) . . ?
C35 C34 H34 119.6 . . ?
C33 C34 H34 119.6 . . ?
C34 C35 C36 120.2(4) . . ?
C34 C35 H35 119.9 . . ?
C36 C35 H35 119.9 . . ?
C37 C36 C35 120.0(4) . . ?
C37 C36 H36 120.0 . . ?
C35 C36 H36 120.0 . . ?
O9 C37 C36 124.0(4) . . ?
O9 C37 C38 115.1(3) . . ?
C36 C37 C38 120.9(4) . . ?
O8 C38 C33 124.5(3) . . ?
O8 C38 C37 117.1(3) . . ?
C33 C38 C37 118.4(3) . . ?
O9 C39 H39A 109.5 . . ?
O9 C39 H39B 109.5 . . ?
H39A C39 H39B 109.5 . . ?
O9 C39 H39C 109.5 . . ?
H39A C39 H39C 109.5 . . ?
H39B C39 H39C 109.5 . . ?
C41 C40 H40A 109.5 . . ?
C41 C40 H40B 109.5 . . ?
H40A C40 H40B 109.5 . . ?
C41 C40 H40C 109.5 . . ?
H40A C40 H40C 109.5 . . ?
H40B C40 H40C 109.5 . . ?
O12 C41 O11 126.7(3) . . ?
O12 C41 C40 115.1(3) . . ?
O11 C41 C40 118.2(3) . . ?
C42 O13 Mn3 125.5(13) . . ?
C42 O13 Mn2 120.6(11) . . ?
Mn3 O13 Mn2 83.0(5) . . ?
O13 C42 H42A 109.5 . . ?
O13 C42 H42B 109.5 . . ?
H42A C42 H42B 109.5 . . ?
O13 C42 H42C 109.5 . . ?
H42A C42 H42C 109.5 . . ?
H42B C42 H42C 109.5 . . ?
N18 N16 N17 170.7(18) . . ?
N16 N17 Mn3 119.2(17) . . ?
N16 N17 Mn2 115.0(14) . . ?
Mn3 N17 Mn2 85.1(8) . . ?
C1 N1 C4 116.8(4) . . ?
C1 N1 Na2 126.5(3) . . ?
C4 N1 Na2 116.3(3) . . ?
C3 N2 C2 116.2(5) . . ?
C5 N3 N4 108.7(3) . . ?
C6 N4 N3 117.8(3) . . ?
C6 N4 Mn2 126.9(2) . . ?
N3 N4 Mn2 115.3(2) . . ?
C14 N5 C17 115.2(4) . . ?
C14 N5 Na2 130.6(3) . . ?
C17 N5 Na2 113.6(2) . . ?
C15 N6 C16 115.9(4) . . ?
C18 N7 N8 108.1(3) . . ?
C19 N8 N7 116.3(3) . . ?
C19 N8 Mn1 128.1(2) . . ?
N7 N8 Mn1 115.6(2) . . ?
C27 N9 C30 116.0(3) . . ?
C27 N9 Na2 128.4(3) . . ?
C30 N9 Na2 115.3(2) . . ?
C29 N10 C28 115.5(3) . . ?
C31 N11 N12 108.5(3) . . ?
C32 N12 N11 116.6(3) . . ?
C32 N12 Mn3 128.3(3) . . ?
N11 N12 Mn3 115.0(2) . . ?
N14 N13 Mn3 112.4(2) . . ?
N14 N13 Mn1 138.1(3) . . ?
Mn3 N13 Mn1 85.57(9) . . ?
N15 N14 N13 176.6(5) . . ?

loop_
_geom_bond_atom_site_label_1
_geom_bond_atom_site_label_2
_geom_bond_distance
_geom_bond_site_symmetry_2
_geom_bond_publ_flag
Mn1 O10 1.887(2) . ?
Mn1 O5 1.894(2) . ?
Mn1 O4 1.942(2) . ?
Mn1 N8 1.957(3) . ?
Mn1 O12 2.132(2) . ?
Mn1 N13 2.377(3) . ?
Mn2 O10 1.868(2) . ?
Mn2 O2 1.894(2) . ?
Mn2 O1 1.931(2) . ?
Mn2 N4 1.971(3) . ?
Mn2 O11 2.124(2) . ?
Mn2 O13 2.415(18) . ?
Mn2 N17 2.42(3) . ?
Mn3 O8 1.890(2) . ?
Mn3 O10 1.891(2) . ?
Mn3 O7 1.933(2) . ?
Mn3 N12 1.972(3) . ?
Mn3 N17 2.25(2) . ?
Mn3 N13 2.254(3) . ?
Mn3 O13 2.357(18) . ?
Na1 O2 2.376(3) . ?
Na1 O5 2.389(3) . ?
Na1 O8 2.398(3) . ?
Na1 O9 2.448(3) . ?
Na1 O3 2.474(3) . ?
Na1 O6 2.506(3) . ?
Na1 O10 2.783(2) . ?
Na2 O4 2.346(3) . ?
Na2 O7 2.367(3) . ?
Na2 O1 2.409(3) . ?
Na2 N1 2.545(4) . ?
Na2 N9 2.556(3) . ?
Na2 N5 2.601(3) . ?
O1 C5 1.316(4) . ?
O2 C12 1.339(4) . ?
O3 C11 1.373(5) . ?
O3 C13 1.441(5) . ?
O4 C18 1.298(4) . ?
O5 C25 1.331(4) . ?
O6 C24 1.368(5) . ?
O6 C26 1.452(5) . ?
O7 C31 1.311(4) . ?
O8 C38 1.331(4) . ?
O9 C37 1.374(5) . ?
O9 C39 1.435(5) . ?
O11 C41 1.254(4) . ?
O12 C41 1.226(4) . ?
C1 N1 1.318(6) . ?
C1 C2 1.386(8) . ?
C1 H1 0.9300 . ?
C2 N2 1.326(8) . ?
C2 H2 0.9300 . ?
C3 N2 1.319(6) . ?
C3 C4 1.393(6) . ?
C3 H3 0.9300 . ?
C4 N1 1.324(5) . ?
C4 C5 1.481(5) . ?
C5 N3 1.293(5) . ?
C6 N4 1.287(4) . ?
C6 C7 1.436(5) . ?
C6 H6 0.9300 . ?
C7 C12 1.392(5) . ?
C7 C8 1.410(5) . ?
C8 C9 1.359(5) . ?
C8 H8 0.9300 . ?
C9 C10 1.396(6) . ?
C9 H9 0.9300 . ?
C10 C11 1.385(5) . ?
C10 H10 0.9300 . ?
C11 C12 1.407(5) . ?
C13 H13A 0.9600 . ?
C13 H13B 0.9600 . ?
C13 H13C 0.9600 . ?
C14 N5 1.339(5) . ?
C14 C15 1.388(7) . ?
C14 H14 0.9300 . ?
C15 N6 1.330(6) . ?
C15 H15 0.9300 . ?
C16 N6 1.333(5) . ?
C16 C17 1.387(6) . ?
C16 H16 0.9300 . ?
C17 N5 1.342(5) . ?
C17 C18 1.487(5) . ?
C18 N7 1.307(5) . ?
C19 N8 1.303(4) . ?
C19 C20 1.423(5) . ?
C19 H19 0.9300 . ?
C20 C25 1.413(5) . ?
C20 C21 1.414(5) . ?
C21 C22 1.371(6) . ?
C21 H21 0.9300 . ?
C22 C23 1.385(6) . ?
C22 H22 0.9300 . ?
C23 C24 1.384(5) . ?
C23 H23 0.9300 . ?
C24 C25 1.408(5) . ?
C26 H26A 0.9600 . ?
C26 H26B 0.9600 . ?
C26 H26C 0.9600 . ?
C27 N9 1.327(5) . ?
C27 C28 1.384(6) . ?
C27 H27 0.9300 . ?
C28 N10 1.339(5) . ?
C28 H28 0.9300 . ?
C29 N10 1.326(5) . ?
C29 C30 1.393(5) . ?
C29 H29 0.9300 . ?
C30 N9 1.333(5) . ?
C30 C31 1.482(5) . ?
C31 N11 1.305(4) . ?
C32 N12 1.291(5) . ?
C32 C33 1.440(5) . ?
C32 H32 0.9300 . ?
C33 C38 1.401(5) . ?
C33 C34 1.411(5) . ?
C34 C35 1.371(6) . ?
C34 H34 0.9300 . ?
C35 C36 1.391(6) . ?
C35 H35 0.9300 . ?
C36 C37 1.383(5) . ?
C36 H36 0.9300 . ?
C37 C38 1.411(5) . ?
C39 H39A 0.9600 . ?
C39 H39B 0.9600 . ?
C39 H39C 0.9600 . ?
C40 C41 1.503(6) . ?
C40 H40A 0.9600 . ?
C40 H40B 0.9600 . ?
C40 H40C 0.9600 . ?
O13 C42 1.435(9) . ?
C42 H42A 0.9600 . ?
C42 H42B 0.9600 . ?
C42 H42C 0.9600 . ?
N16 N18 1.259(13) . ?
N16 N17 1.268(18) . ?
N3 N4 1.398(4) . ?
N7 N8 1.404(4) . ?
N11 N12 1.405(4) . ?
N13 N14 1.187(4) . ?
N14 N15 1.153(5) . ?

loop_
_geom_torsion_atom_site_label_1
_geom_torsion_atom_site_label_2
_geom_torsion_atom_site_label_3
_geom_torsion_atom_site_label_4
_geom_torsion
_geom_torsion_site_symmetry_1
_geom_torsion_site_symmetry_2
_geom_torsion_site_symmetry_3
_geom_torsion_site_symmetry_4
_geom_torsion_publ_flag
O10 Mn2 O2 C12 -178.1(3) . . . . ?
N4 Mn2 O2 C12 -6.3(3) . . . . ?
O11 Mn2 O2 C12 84.1(3) . . . . ?
O13 Mn2 O2 C12 -97.6(5) . . . . ?
N17 Mn2 O2 C12 -101.0(6) . . . . ?
O10 Mn2 O2 Na1 9.13(11) . . . . ?
N4 Mn2 O2 Na1 -179.07(12) . . . . ?
O11 Mn2 O2 Na1 -88.66(11) . . . . ?
O13 Mn2 O2 Na1 89.6(4) . . . . ?
N17 Mn2 O2 Na1 86.2(6) . . . . ?
O10 Mn1 O5 C25 178.3(3) . . . . ?
N8 Mn1 O5 C25 5.8(3) . . . . ?
O12 Mn1 O5 C25 -85.1(3) . . . . ?
N13 Mn1 O5 C25 99.2(3) . . . . ?
O10 Mn1 O5 Na1 4.10(12) . . . . ?
N8 Mn1 O5 Na1 -168.34(12) . . . . ?
O12 Mn1 O5 Na1 100.70(11) . . . . ?
N13 Mn1 O5 Na1 -74.94(12) . . . . ?
O10 Mn3 O8 C38 -173.4(3) . . . . ?
N12 Mn3 O8 C38 6.8(3) . . . . ?
N17 Mn3 O8 C38 104.8(7) . . . . ?
N13 Mn3 O8 C38 -91.3(3) . . . . ?
O13 Mn3 O8 C38 104.6(5) . . . . ?
O10 Mn3 O8 Na1 0.28(12) . . . . ?
N12 Mn3 O8 Na1 -179.55(13) . . . . ?
N17 Mn3 O8 Na1 -81.5(7) . . . . ?
N13 Mn3 O8 Na1 82.40(12) . . . . ?
O13 Mn3 O8 Na1 -81.7(5) . . . . ?
O2 Mn2 O10 Mn1 -108.29(15) . . . . ?
O1 Mn2 O10 Mn1 77.85(16) . . . . ?
O11 Mn2 O10 Mn1 -16.63(17) . . . . ?
O13 Mn2 O10 Mn1 164.9(4) . . . . ?
N17 Mn2 O10 Mn1 170.1(5) . . . . ?
O2 Mn2 O10 Mn3 90.18(12) . . . . ?
O1 Mn2 O10 Mn3 -83.68(12) . . . . ?
O11 Mn2 O10 Mn3 -178.16(11) . . . . ?
O13 Mn2 O10 Mn3 3.3(3) . . . . ?
N17 Mn2 O10 Mn3 8.5(4) . . . . ?
O2 Mn2 O10 Na1 -7.41(9) . . . . ?
O1 Mn2 O10 Na1 178.73(9) . . . . ?
O11 Mn2 O10 Na1 84.25(9) . . . . ?
O13 Mn2 O10 Na1 -94.3(3) . . . . ?
N17 Mn2 O10 Na1 -89.1(4) . . . . ?
O5 Mn1 O10 Mn2 97.19(16) . . . . ?
O4 Mn1 O10 Mn2 -85.39(15) . . . . ?
O12 Mn1 O10 Mn2 2.62(17) . . . . ?
N13 Mn1 O10 Mn2 -168.65(17) . . . . ?
O5 Mn1 O10 Mn3 -101.04(12) . . . . ?
O4 Mn1 O10 Mn3 76.38(12) . . . . ?
O12 Mn1 O10 Mn3 164.39(11) . . . . ?
N13 Mn1 O10 Mn3 -6.88(11) . . . . ?
O5 Mn1 O10 Na1 -3.34(9) . . . . ?
O4 Mn1 O10 Na1 174.08(8) . . . . ?
O12 Mn1 O10 Na1 -97.91(9) . . . . ?
N13 Mn1 O10 Na1 90.81(9) . . . . ?
O8 Mn3 O10 Mn2 -97.50(13) . . . . ?
O7 Mn3 O10 Mn2 81.61(12) . . . . ?
N17 Mn3 O10 Mn2 -9.1(4) . . . . ?
N13 Mn3 O10 Mn2 172.05(13) . . . . ?
O13 Mn3 O10 Mn2 -3.4(3) . . . . ?
O8 Mn3 O10 Mn1 97.64(12) . . . . ?
O7 Mn3 O10 Mn1 -83.25(12) . . . . ?
N17 Mn3 O10 Mn1 -173.9(4) . . . . ?
N13 Mn3 O10 Mn1 7.19(11) . . . . ?
O13 Mn3 O10 Mn1 -168.3(3) . . . . ?
O8 Mn3 O10 Na1 -0.23(10) . . . . ?
O7 Mn3 O10 Na1 178.88(9) . . . . ?
N17 Mn3 O10 Na1 88.2(4) . . . . ?
N13 Mn3 O10 Na1 -90.68(9) . . . . ?
O13 Mn3 O10 Na1 93.9(3) . . . . ?
N1 C1 C2 N2 0.2(13) . . . . ?
N2 C3 C4 N1 -1.1(9) . . . . ?
N2 C3 C4 C5 177.0(6) . . . . ?
Mn2 O1 C5 N3 -4.3(4) . . . . ?
Na2 O1 C5 N3 169.7(3) . . . . ?
Mn2 O1 C5 C4 175.8(3) . . . . ?
Na2 O1 C5 C4 -10.2(4) . . . . ?
N1 C4 C5 N3 -179.7(4) . . . . ?
C3 C4 C5 N3 2.2(7) . . . . ?
N1 C4 C5 O1 0.2(6) . . . . ?
C3 C4 C5 O1 -177.9(4) . . . . ?
N4 C6 C7 C12 -1.7(5) . . . . ?
N4 C6 C7 C8 177.0(3) . . . . ?
C12 C7 C8 C9 2.0(5) . . . . ?
C6 C7 C8 C9 -176.7(3) . . . . ?
C7 C8 C9 C10 -3.3(6) . . . . ?
C8 C9 C10 C11 1.3(6) . . . . ?
C13 O3 C11 C10 15.4(6) . . . . ?
Na1 O3 C11 C10 -172.5(3) . . . . ?
C13 O3 C11 C12 -164.5(4) . . . . ?
Na1 O3 C11 C12 7.6(4) . . . . ?
C9 C10 C11 O3 -177.9(4) . . . . ?
C9 C10 C11 C12 2.0(6) . . . . ?
Mn2 O2 C12 C7 5.3(5) . . . . ?
Na1 O2 C12 C7 177.1(2) . . . . ?
Mn2 O2 C12 C11 -174.8(2) . . . . ?
Na1 O2 C12 C11 -3.0(4) . . . . ?
C8 C7 C12 O2 -178.9(3) . . . . ?
C6 C7 C12 O2 -0.2(5) . . . . ?
C8 C7 C12 C11 1.3(5) . . . . ?
C6 C7 C12 C11 179.9(3) . . . . ?
O3 C11 C12 O2 -3.2(5) . . . . ?
C10 C11 C12 O2 176.9(3) . . . . ?
O3 C11 C12 C7 176.6(3) . . . . ?
C10 C11 C12 C7 -3.3(5) . . . . ?
N5 C14 C15 N6 0.0(7) . . . . ?
N6 C16 C17 N5 1.0(6) . . . . ?
N6 C16 C17 C18 -178.8(3) . . . . ?
Mn1 O4 C18 N7 -0.8(4) . . . . ?
Na2 O4 C18 N7 178.6(2) . . . . ?
Mn1 O4 C18 C17 -179.5(2) . . . . ?
Na2 O4 C18 C17 -0.1(4) . . . . ?
N5 C17 C18 O4 7.2(4) . . . . ?
C16 C17 C18 O4 -173.1(3) . . . . ?
N5 C17 C18 N7 -171.6(3) . . . . ?
C16 C17 C18 N7 8.1(5) . . . . ?
N8 C19 C20 C25 -1.7(5) . . . . ?
N8 C19 C20 C21 178.6(3) . . . . ?
C25 C20 C21 C22 0.0(5) . . . . ?
C19 C20 C21 C22 179.7(3) . . . . ?
C20 C21 C22 C23 -2.5(6) . . . . ?
C21 C22 C23 C24 1.5(6) . . . . ?
C26 O6 C24 C23 15.9(6) . . . . ?
Na1 O6 C24 C23 -161.6(3) . . . . ?
C26 O6 C24 C25 -164.3(4) . . . . ?
Na1 O6 C24 C25 18.2(4) . . . . ?
C22 C23 C24 O6 -178.2(3) . . . . ?
C22 C23 C24 C25 2.0(6) . . . . ?
Mn1 O5 C25 C24 173.3(2) . . . . ?
Na1 O5 C25 C24 -13.2(4) . . . . ?
Mn1 O5 C25 C20 -6.7(5) . . . . ?
Na1 O5 C25 C20 166.9(2) . . . . ?
O6 C24 C25 O5 -4.2(5) . . . . ?
C23 C24 C25 O5 175.6(3) . . . . ?
O6 C24 C25 C20 175.8(3) . . . . ?
C23 C24 C25 C20 -4.4(5) . . . . ?
C21 C20 C25 O5 -176.7(3) . . . . ?
C19 C20 C25 O5 3.7(5) . . . . ?
C21 C20 C25 C24 3.4(5) . . . . ?
C19 C20 C25 C24 -176.3(3) . . . . ?
N9 C27 C28 N10 1.2(7) . . . . ?
N10 C29 C30 N9 1.2(6) . . . . ?
N10 C29 C30 C31 -177.8(4) . . . . ?
Mn3 O7 C31 N11 4.6(4) . . . . ?
Na2 O7 C31 N11 177.4(3) . . . . ?
Mn3 O7 C31 C30 -174.3(2) . . . . ?
Na2 O7 C31 C30 -1.5(4) . . . . ?
N9 C30 C31 N11 179.1(3) . . . . ?
C29 C30 C31 N11 -1.8(5) . . . . ?
N9 C30 C31 O7 -1.9(5) . . . . ?
C29 C30 C31 O7 177.2(3) . . . . ?
N12 C32 C33 C38 0.7(6) . . . . ?
N12 C32 C33 C34 -174.8(4) . . . . ?
C38 C33 C34 C35 -2.1(7) . . . . ?
C32 C33 C34 C35 173.6(4) . . . . ?
C33 C34 C35 C36 -1.6(8) . . . . ?
C34 C35 C36 C37 1.4(8) . . . . ?
C39 O9 C37 C36 17.5(6) . . . . ?
Na1 O9 C37 C36 -166.2(3) . . . . ?
C39 O9 C37 C38 -162.6(4) . . . . ?
Na1 O9 C37 C38 13.7(4) . . . . ?
C35 C36 C37 O9 -177.7(4) . . . . ?
C35 C36 C37 C38 2.5(7) . . . . ?
Mn3 O8 C38 C33 -12.8(5) . . . . ?
Na1 O8 C38 C33 174.3(3) . . . . ?
Mn3 O8 C38 C37 165.6(3) . . . . ?
Na1 O8 C38 C37 -7.4(4) . . . . ?
C34 C33 C38 O8 -175.9(4) . . . . ?
C32 C33 C38 O8 8.7(6) . . . . ?
C34 C33 C38 C37 5.8(6) . . . . ?
C32 C33 C38 C37 -169.7(4) . . . . ?
O9 C37 C38 O8 -4.4(5) . . . . ?
C36 C37 C38 O8 175.5(4) . . . . ?
O9 C37 C38 C33 174.1(3) . . . . ?
C36 C37 C38 C33 -6.0(6) . . . . ?
Mn1 O12 C41 O11 -18.6(7) . . . . ?
Mn1 O12 C41 C40 159.3(4) . . . . ?
Mn2 O11 C41 O12 -9.9(6) . . . . ?
Mn2 O11 C41 C40 172.2(4) . . . . ?
C2 C1 N1 C4 -0.4(10) . . . . ?
C2 C1 N1 Na2 172.7(6) . . . . ?
C3 C4 N1 C1 0.7(8) . . . . ?
C5 C4 N1 C1 -177.4(5) . . . . ?
C3 C4 N1 Na2 -173.0(4) . . . . ?
C5 C4 N1 Na2 8.8(5) . . . . ?
C4 C3 N2 C2 0.9(11) . . . . ?
C1 C2 N2 C3 -0.5(13) . . . . ?
O1 C5 N3 N4 1.6(5) . . . . ?
C4 C5 N3 N4 -178.5(3) . . . . ?
C7 C6 N4 N3 -178.9(3) . . . . ?
C7 C6 N4 Mn2 -1.6(5) . . . . ?
C5 N3 N4 C6 179.5(3) . . . . ?
C5 N3 N4 Mn2 1.8(3) . . . . ?
C15 C14 N5 C17 0.8(6) . . . . ?
C15 C14 N5 Na2 -169.4(3) . . . . ?
C16 C17 N5 C14 -1.2(5) . . . . ?
C18 C17 N5 C14 178.5(3) . . . . ?
C16 C17 N5 Na2 170.6(3) . . . . ?
C18 C17 N5 Na2 -9.6(4) . . . . ?
C14 C15 N6 C16 -0.3(6) . . . . ?
C17 C16 N6 C15 -0.2(6) . . . . ?
O4 C18 N7 N8 -0.1(4) . . . . ?
C17 C18 N7 N8 178.6(3) . . . . ?
C20 C19 N8 N7 -178.7(3) . . . . ?
C20 C19 N8 Mn1 2.7(5) . . . . ?
C18 N7 N8 C19 -177.8(3) . . . . ?
C18 N7 N8 Mn1 0.9(3) . . . . ?
C28 C27 N9 C30 -0.3(6) . . . . ?
C28 C27 N9 Na2 173.1(3) . . . . ?
C29 C30 N9 C27 -0.9(5) . . . . ?
C31 C30 N9 C27 178.2(3) . . . . ?
C29 C30 N9 Na2 -175.1(3) . . . . ?
C31 C30 N9 Na2 4.0(4) . . . . ?
C30 C29 N10 C28 -0.3(6) . . . . ?
C27 C28 N10 C29 -0.8(6) . . . . ?
O7 C31 N11 N12 -2.4(5) . . . . ?
C30 C31 N11 N12 176.5(3) . . . . ?
C33 C32 N12 N11 174.8(3) . . . . ?
C33 C32 N12 Mn3 -5.6(6) . . . . ?
C31 N11 N12 C32 178.5(3) . . . . ?
C31 N11 N12 Mn3 -1.1(4) . . . . ?
